data_4127004
loop_
_publ_author_name
'Smith, Jordan Neale'
'Hook, James M.'
'Lucas, Nigel T.'

_publ_section_title
;
 Superphenylphosphines: Nanographene-based Ligands That Control
 Coordination Geometry and Drive Supramolecular Assembly.
;
_journal_name_full 'Journal of the American Chemical Society'
_journal_paper_doi 10.1021/jacs.7b12251
_journal_year 2017
_chemical_formula_moiety 'C74 H70 B P, 2(C H Cl3)'
_chemical_formula_sum 'C76 H72 B Cl6 P'
_chemical_formula_weight 1239.81
_chemical_name_systematic
;
[5,8,11,14,17-Penta(tert-butyl)hexa-peri-
hexabenzocoronen-2-yl]diphenylphosphine borane
;
_space_group_crystal_system monoclinic
_space_group_IT_number 14
_space_group_name_Hall '-P 2yn'
_space_group_name_H-M_alt 'P 1 21/n 1'
_symmetry_space_group_name_Hall '-P 2yn'
_symmetry_space_group_name_H-M 'P 1 21/n 1'
_atom_sites_solution_hydrogens geom
_audit_block_code ntl1620_JNS-158
_audit_creation_method SHELXL-2014/7
_cell_angle_alpha 90
_cell_angle_beta 102.0560(10)
_cell_angle_gamma 90
_cell_formula_units_Z 4
_cell_length_a 17.8443(2)
_cell_length_b 17.9356(2)
_cell_length_c 20.6230(3)
_cell_measurement_reflns_used 27324
_cell_measurement_temperature 100.0(1)
_cell_measurement_theta_max 74.197
_cell_measurement_theta_min 4.427
_cell_volume 6454.78(14)
_computing_cell_refinement 'CrysAlisPro 1.171.37.33 (Rigaku OD, 2014)'
_computing_data_collection 'CrysAlisPro 1.171.37.33 (Rigaku OD, 2014)'
_computing_data_reduction 'CrysAlisPro 1.171.37.33 (Rigaku OD, 2014)'
_computing_molecular_graphics 'Mercury CSD 3.9 (CCDC, 2016)'
_computing_publication_material 'enCIFer 1.6 (CCDC, 2016)'
_computing_structure_refinement 'SHELXL-2014/7 (Sheldrick, 2014)'
_computing_structure_solution 'SHELXS-2013/1 (Sheldrick, 2013)'
_diffrn_ambient_temperature 100.0(1)
_diffrn_crystal_treatment
; 
Crystal was attached with Paratone N oil to a 0.3 mm CryoLoop supported 
in a copper mounting pin, then quenched in a cold nitrogen gas stream
from an Oxford Cryosystems Cryostream.
;
_diffrn_detector_area_resol_mean 5.1725
_diffrn_measured_fraction_theta_full 0.999
_diffrn_measured_fraction_theta_max 0.982
_diffrn_measurement_device_type 'SuperNova, Dual, Cu at zero, Atlas'
_diffrn_measurement_method '\w scans'
_diffrn_radiation_type CuK\a
_diffrn_radiation_wavelength 1.54184
_diffrn_reflns_av_R_equivalents 0.0355
_diffrn_reflns_av_unetI/netI 0.0243
_diffrn_reflns_Laue_measured_fraction_full 0.999
_diffrn_reflns_Laue_measured_fraction_max 0.982
_diffrn_reflns_limit_h_max 22
_diffrn_reflns_limit_h_min -15
_diffrn_reflns_limit_k_max 20
_diffrn_reflns_limit_k_min -22
_diffrn_reflns_limit_l_max 25
_diffrn_reflns_limit_l_min -25
_diffrn_reflns_number 48563
_diffrn_reflns_point_group_measured_fraction_full 0.999
_diffrn_reflns_point_group_measured_fraction_max 0.982
_diffrn_reflns_theta_full 67.000
_diffrn_reflns_theta_max 74.328
_diffrn_reflns_theta_min 4.430
_diffrn_source 'micro-focus sealed X-ray tube'
_exptl_absorpt_coefficient_mu 2.989
_exptl_absorpt_correction_T_max 0.929
_exptl_absorpt_correction_T_min 0.879
_exptl_absorpt_correction_type gaussian
_exptl_absorpt_process_details
;
CrysAlisPro 1.171.37.33 (Rigaku Oxford Diffraction, 2014)
Numerical absorption correction based on gaussian integration 
over a multifaceted crystal model. 
Empirical absorption correction using spherical harmonics, 
implemented in SCALE3 ABSPACK scaling algorithm.
;
_exptl_crystal_colour orange
_exptl_crystal_density_diffrn 1.276
_exptl_crystal_description block
_exptl_crystal_F_000 2600
_exptl_crystal_preparation
;
Crystals were grown by layered diffusion of methanol into a 
chloroform solution at RT. The crystals were mounted using 
Paratone N oil.
;
_exptl_crystal_size_max 0.290
_exptl_crystal_size_mid 0.200
_exptl_crystal_size_min 0.140
_refine_diff_density_max 1.403
_refine_diff_density_min -0.799
_refine_diff_density_rms 0.086
_refine_ls_extinction_method none
_refine_ls_goodness_of_fit_ref 1.026
_refine_ls_hydrogen_treatment constr
_refine_ls_matrix_type full
_refine_ls_number_parameters 809
_refine_ls_number_reflns 12957
_refine_ls_number_restraints 90
_refine_ls_restrained_S_all 1.051
_refine_ls_R_factor_all 0.0768
_refine_ls_R_factor_gt 0.0719
_refine_ls_shift/su_max 0.033
_refine_ls_shift/su_mean 0.001
_refine_ls_structure_factor_coef Fsqd
_refine_ls_weighting_details 'w=1/[\s^2^(Fo^2^)+(0.1340P)^2^+5.6678P] where P=(Fo^2^+2Fc^2^)/3'
_refine_ls_weighting_scheme calc
_refine_ls_wR_factor_gt 0.2065
_refine_ls_wR_factor_ref 0.2124
_reflns_Friedel_coverage 0.000
_reflns_number_gt 11600
_reflns_number_total 12957
_reflns_threshold_expression 'I > 2\s(I)'
_cod_data_source_file ja7b12251_si_002.cif
_cod_data_source_block 1b
_cod_database_code 4127004
_shelx_shelxl_version_number 2014/7
_shelx_space_group_comment
;
The symmetry employed for this shelxl refinement is uniquely defined
by the following loop, which should always be used as a source of
symmetry information in preference to the above space-group names.
They are only intended as comments.
;
_shelx_estimated_absorpt_t_min 0.478
_shelx_estimated_absorpt_t_max 0.680

loop_
_space_group_symop_operation_xyz
'x, y, z'
'-x+1/2, y+1/2, -z+1/2'
'-x, -y, -z'
'x-1/2, -y-1/2, z-1/2'

loop_
_atom_site_label
_atom_site_type_symbol
_atom_site_fract_x
_atom_site_fract_y
_atom_site_fract_z
_atom_site_U_iso_or_equiv
_atom_site_adp_type
_atom_site_occupancy
_atom_site_site_symmetry_order
_atom_site_calc_flag
_atom_site_refinement_flags_posn
_atom_site_refinement_flags_adp
_atom_site_refinement_flags_occupancy
_atom_site_disorder_assembly
_atom_site_disorder_group
Cl1 Cl 0.23294(7) 0.72934(7) 0.32959(4) 0.0770(3) Uani 1 1 d . . . . .
Cl2 Cl 0.20782(6) 0.63609(5) 0.21232(4) 0.0642(2) Uani 1 1 d . . . . .
Cl3 Cl 0.36150(5) 0.66153(5) 0.28904(4) 0.0607(2) Uani 1 1 d . . . . .
Cl4 Cl 0.5523(2) 0.80434(13) 0.27357(16) 0.1187(10) Uani 0.65 1 d D U P A 1
Cl5 Cl 0.5553(2) 0.6477(2) 0.2584(2) 0.1196(15) Uani 0.65 1 d D U P A 1
Cl6 Cl 0.69630(15) 0.72904(17) 0.27966(14) 0.0762(6) Uani 0.65 1 d D U P A 1
Cl7 Cl 0.5429(4) 0.7794(3) 0.3059(3) 0.135(2) Uani 0.35 1 d D U P B 2
Cl8 Cl 0.5513(2) 0.6306(2) 0.26224(14) 0.0603(11) Uani 0.35 1 d D U P B 2
Cl9 Cl 0.6765(3) 0.7192(6) 0.2655(4) 0.138(3) Uani 0.35 1 d D U P B 2
P1 P 0.84331(3) 0.89162(3) 0.52849(3) 0.02992(16) Uani 1 1 d . . . . .
C1 C 0.77027(12) 0.75980(12) 0.48890(11) 0.0257(4) Uani 1 1 d . . . . .
H1 H 0.8176 0.7472 0.4776 0.031 Uiso 1 1 calc R U . . .
C2 C 0.76288(12) 0.82786(12) 0.51910(11) 0.0253(4) Uani 1 1 d . . . . .
C3 C 0.69464(12) 0.84566(12) 0.53738(11) 0.0246(4) Uani 1 1 d . . . . .
H3 H 0.6905 0.8915 0.5594 0.030 Uiso 1 1 calc R U . . .
C4 C 0.54927(12) 0.88707(12) 0.56951(10) 0.0244(4) Uani 1 1 d . . . . .
H4 H 0.5925 0.9188 0.5818 0.029 Uiso 1 1 calc R U . . .
C5 C 0.47964(13) 0.91043(12) 0.58175(10) 0.0242(4) Uani 1 1 d . . . . .
C6 C 0.41741(13) 0.86222(12) 0.56426(11) 0.0261(4) Uani 1 1 d . . . . .
H6 H 0.3692 0.8773 0.5724 0.031 Uiso 1 1 calc R U . . .
C7 C 0.28459(13) 0.76336(13) 0.52631(12) 0.0290(5) Uani 1 1 d . . . . .
H7 H 0.2782 0.8116 0.5433 0.035 Uiso 1 1 calc R U . . .
C8 C 0.22098(13) 0.71633(13) 0.51105(12) 0.0290(5) Uani 1 1 d . . . . .
C9 C 0.23212(13) 0.64586(13) 0.48700(11) 0.0284(5) Uani 1 1 d . . . . .
H9 H 0.1903 0.6120 0.4786 0.034 Uiso 1 1 calc R U . . .
C10 C 0.24679(13) 0.50515(12) 0.42030(10) 0.0264(4) Uani 1 1 d . . . . .
H10 H 0.1989 0.5190 0.4299 0.032 Uiso 1 1 calc R U . . .
C11 C 0.25121(13) 0.43951(12) 0.38528(10) 0.0263(4) Uani 1 1 d . . . . .
C12 C 0.32248(13) 0.41946(12) 0.37363(10) 0.0263(4) Uani 1 1 d . . . . .
H12 H 0.3269 0.3739 0.3513 0.032 Uiso 1 1 calc R U . . .
C13 C 0.46843(13) 0.37885(12) 0.33966(11) 0.0283(5) Uani 1 1 d . . . . .
H13 H 0.4263 0.3455 0.3293 0.034 Uiso 1 1 calc R U . . .
C14 C 0.53504(14) 0.36189(12) 0.31825(11) 0.0291(5) Uani 1 1 d . . . . .
C15 C 0.59729(13) 0.40937(13) 0.33700(11) 0.0298(5) Uani 1 1 d . . . . .
H15 H 0.6436 0.3981 0.3232 0.036 Uiso 1 1 calc R U . . .
C16 C 0.73143(13) 0.50422(12) 0.37842(10) 0.0256(4) Uani 1 1 d . . . . .
H16 H 0.7367 0.4579 0.3575 0.031 Uiso 1 1 calc R U . . .
C17 C 0.79404(12) 0.55178(12) 0.39233(10) 0.0251(4) Uani 1 1 d . . . . .
C18 C 0.78495(13) 0.61888(12) 0.42385(11) 0.0250(4) Uani 1 1 d . . . . .
H18 H 0.8269 0.6525 0.4333 0.030 Uiso 1 1 calc R U . . .
C19 C 0.71675(12) 0.63851(11) 0.44199(10) 0.0229(4) Uani 1 1 d . . . . .
C20 C 0.70916(12) 0.70961(11) 0.47492(10) 0.0222(4) Uani 1 1 d . . . . .
C21 C 0.63866(12) 0.72838(11) 0.49211(10) 0.0210(4) Uani 1 1 d . . . . .
C22 C 0.63181(12) 0.79754(12) 0.52409(10) 0.0224(4) Uani 1 1 d . . . . .
C23 C 0.55853(12) 0.81842(11) 0.53969(10) 0.0225(4) Uani 1 1 d . . . . .
C24 C 0.49493(12) 0.77006(11) 0.52245(10) 0.0227(4) Uani 1 1 d . . . . .
C25 C 0.42319(12) 0.79240(12) 0.53508(10) 0.0240(4) Uani 1 1 d . . . . .
C26 C 0.35707(12) 0.74234(12) 0.51761(10) 0.0251(4) Uani 1 1 d . . . . .
C27 C 0.36662(12) 0.67108(12) 0.49001(10) 0.0236(4) Uani 1 1 d . . . . .
C28 C 0.30280(13) 0.62278(12) 0.47457(10) 0.0248(4) Uani 1 1 d . . . . .
C29 C 0.31027(12) 0.55160(12) 0.44195(10) 0.0240(4) Uani 1 1 d . . . . .
C30 C 0.38200(12) 0.53132(11) 0.42769(10) 0.0226(4) Uani 1 1 d . . . . .
C31 C 0.38798(13) 0.46355(11) 0.39337(10) 0.0242(4) Uani 1 1 d . . . . .
C32 C 0.46094(13) 0.44363(12) 0.37625(10) 0.0246(4) Uani 1 1 d . . . . .
C33 C 0.52462(12) 0.49193(11) 0.39403(10) 0.0231(4) Uani 1 1 d . . . . .
C34 C 0.59439(13) 0.47319(12) 0.37546(10) 0.0253(4) Uani 1 1 d . . . . .
C35 C 0.66089(12) 0.52191(12) 0.39398(10) 0.0244(4) Uani 1 1 d . . . . .
C36 C 0.65319(12) 0.58971(11) 0.42728(10) 0.0224(4) Uani 1 1 d . . . . .
C37 C 0.58137(12) 0.60946(11) 0.44461(10) 0.0209(4) Uani 1 1 d . . . . .
C38 C 0.57397(12) 0.67838(11) 0.47647(10) 0.0207(4) Uani 1 1 d . . . . .
C39 C 0.50302(12) 0.69876(11) 0.49175(10) 0.0211(4) Uani 1 1 d . . . . .
C40 C 0.43947(12) 0.64964(11) 0.47629(10) 0.0217(4) Uani 1 1 d . . . . .
C41 C 0.44727(12) 0.58025(11) 0.44514(9) 0.0212(4) Uani 1 1 d . . . . .
C42 C 0.51788(12) 0.56060(11) 0.42896(9) 0.0215(4) Uani 1 1 d . . . . .
C43 C 0.47082(13) 0.98531(12) 0.61540(11) 0.0260(4) Uani 1 1 d . . . . .
C44 C 0.53822(14) 1.03801(13) 0.61378(12) 0.0304(5) Uani 1 1 d . . . . .
H44A H 0.5285 1.0864 0.6325 0.046 Uiso 1 1 calc R U . . .
H44B H 0.5437 1.0447 0.5678 0.046 Uiso 1 1 calc R U . . .
H44C H 0.5855 1.0165 0.6400 0.046 Uiso 1 1 calc R U . . .
C45 C 0.46606(17) 0.97014(14) 0.68735(12) 0.0379(6) Uani 1 1 d . . . . .
H45A H 0.5128 0.9448 0.7101 0.057 Uiso 1 1 calc R U . . .
H45B H 0.4216 0.9384 0.6884 0.057 Uiso 1 1 calc R U . . .
H45C H 0.4607 1.0175 0.7097 0.057 Uiso 1 1 calc R U . . .
C46 C 0.39732(14) 1.02458(14) 0.58026(14) 0.0360(5) Uani 1 1 d . . . . .
H46A H 0.3528 0.9947 0.5850 0.054 Uiso 1 1 calc R U . . .
H46B H 0.3978 1.0303 0.5331 0.054 Uiso 1 1 calc R U . . .
H46C H 0.3943 1.0738 0.6002 0.054 Uiso 1 1 calc R U . . .
C47 C 0.14217(13) 0.74457(13) 0.51923(13) 0.0324(5) Uani 1 1 d . . . . .
C48 C 0.12180(15) 0.81480(15) 0.47707(15) 0.0407(6) Uani 1 1 d . . . . .
H48A H 0.0703 0.8315 0.4798 0.061 Uiso 1 1 calc R U . . .
H48B H 0.1232 0.8036 0.4308 0.061 Uiso 1 1 calc R U . . .
H48C H 0.1589 0.8542 0.4936 0.061 Uiso 1 1 calc R U . . .
C49 C 0.14517(16) 0.76222(16) 0.59222(14) 0.0412(6) Uani 1 1 d . . . . .
H49A H 0.1812 0.8033 0.6063 0.062 Uiso 1 1 calc R U . . .
H49B H 0.1623 0.7180 0.6192 0.062 Uiso 1 1 calc R U . . .
H49C H 0.0940 0.7767 0.5980 0.062 Uiso 1 1 calc R U . . .
C50 C 0.07846(15) 0.68656(16) 0.49638(17) 0.0460(7) Uani 1 1 d . . . . .
H50A H 0.0293 0.7070 0.5019 0.069 Uiso 1 1 calc R U . . .
H50B H 0.0900 0.6412 0.5231 0.069 Uiso 1 1 calc R U . . .
H50C H 0.0756 0.6746 0.4496 0.069 Uiso 1 1 calc R U . . .
C51 C 0.17815(13) 0.39573(13) 0.35456(11) 0.0293(5) Uani 1 1 d . . . . .
C52 C 0.13846(18) 0.43797(18) 0.29231(14) 0.0485(7) Uani 1 1 d . . . . .
H52A H 0.0953 0.4084 0.2683 0.073 Uiso 1 1 calc R U . . .
H52B H 0.1751 0.4465 0.2637 0.073 Uiso 1 1 calc R U . . .
H52C H 0.1197 0.4860 0.3051 0.073 Uiso 1 1 calc R U . . .
C53 C 0.12276(13) 0.39082(14) 0.40211(12) 0.0332(5) Uani 1 1 d . . . . .
H53A H 0.0783 0.3605 0.3819 0.050 Uiso 1 1 calc R U . . .
H53B H 0.1057 0.4410 0.4109 0.050 Uiso 1 1 calc R U . . .
H53C H 0.1489 0.3678 0.4438 0.050 Uiso 1 1 calc R U . . .
C54 C 0.19599(15) 0.31641(15) 0.33546(14) 0.0387(6) Uani 1 1 d . . . . .
H54A H 0.2277 0.2914 0.3739 0.058 Uiso 1 1 calc R U . . .
H54B H 0.2237 0.3181 0.2992 0.058 Uiso 1 1 calc R U . . .
H54C H 0.1480 0.2888 0.3211 0.058 Uiso 1 1 calc R U . . .
C55 C 0.54014(14) 0.29556(13) 0.27145(12) 0.0332(5) Uani 1 1 d . . . . .
C56 C 0.47879(16) 0.23722(15) 0.27469(16) 0.0435(6) Uani 1 1 d . . . . .
H56A H 0.4861 0.1941 0.2474 0.065 Uiso 1 1 calc R U . . .
H56B H 0.4280 0.2588 0.2580 0.065 Uiso 1 1 calc R U . . .
H56C H 0.4829 0.2213 0.3208 0.065 Uiso 1 1 calc R U . . .
C57 C 0.61893(16) 0.25788(15) 0.28997(15) 0.0419(6) Uani 1 1 d . . . . .
H57A H 0.6296 0.2444 0.3371 0.063 Uiso 1 1 calc R U . . .
H57B H 0.6584 0.2924 0.2816 0.063 Uiso 1 1 calc R U . . .
H57C H 0.6191 0.2128 0.2631 0.063 Uiso 1 1 calc R U . . .
C58 C 0.5284(2) 0.32695(17) 0.20081(14) 0.0507(7) Uani 1 1 d . . . . .
H58A H 0.5311 0.2863 0.1697 0.076 Uiso 1 1 calc R U . . .
H58B H 0.5685 0.3636 0.1986 0.076 Uiso 1 1 calc R U . . .
H58C H 0.4780 0.3510 0.1890 0.076 Uiso 1 1 calc R U . . .
C59 C 0.87132(13) 0.53454(12) 0.37406(11) 0.0284(5) Uani 1 1 d . . . . .
C60 C 0.87218(16) 0.45972(15) 0.33905(14) 0.0406(6) Uani 1 1 d . . . . .
H60A H 0.8360 0.4612 0.2962 0.061 Uiso 1 1 calc R U . . .
H60B H 0.8572 0.4201 0.3665 0.061 Uiso 1 1 calc R U . . .
H60C H 0.9239 0.4498 0.3320 0.061 Uiso 1 1 calc R U . . .
C61 C 0.93401(14) 0.53276(16) 0.43789(13) 0.0380(6) Uani 1 1 d . . . . .
H61A H 0.9221 0.4938 0.4674 0.057 Uiso 1 1 calc R U . . .
H61B H 0.9362 0.5812 0.4602 0.057 Uiso 1 1 calc R U . . .
H61C H 0.9837 0.5222 0.4267 0.057 Uiso 1 1 calc R U . . .
C62 C 0.89040(19) 0.59649(16) 0.32889(15) 0.0462(7) Uani 1 1 d . . . . .
H62A H 0.9402 0.5862 0.3178 0.069 Uiso 1 1 calc R U . . .
H62B H 0.8925 0.6445 0.3519 0.069 Uiso 1 1 calc R U . . .
H62C H 0.8507 0.5983 0.2881 0.069 Uiso 1 1 calc R U . . .
C63 C 0.83320(15) 0.93477(14) 0.44642(13) 0.0364(5) Uani 1 1 d . . . . .
C64 C 0.78369(17) 0.90636(18) 0.39123(14) 0.0459(6) Uani 1 1 d . . . . .
H64 H 0.7513 0.8656 0.3962 0.055 Uiso 1 1 calc R U . . .
C65 C 0.7807(2) 0.9368(2) 0.32815(17) 0.0565(8) Uani 1 1 d . . . . .
H65 H 0.7477 0.9158 0.2904 0.068 Uiso 1 1 calc R U . . .
C66 C 0.8261(2) 0.9977(2) 0.32116(17) 0.0579(8) Uani 1 1 d . . . . .
H66 H 0.8232 1.0196 0.2788 0.069 Uiso 1 1 calc R U . . .
C67 C 0.8753(2) 1.02635(19) 0.37585(17) 0.0577(8) Uani 1 1 d . . . . .
H67 H 0.9069 1.0677 0.3710 0.069 Uiso 1 1 calc R U . . .
C68 C 0.87898(19) 0.99514(17) 0.43834(15) 0.0478(7) Uani 1 1 d . . . . .
H68 H 0.9132 1.0154 0.4757 0.057 Uiso 1 1 calc R U . . .
C69 C 0.82651(14) 0.96445(13) 0.58472(12) 0.0326(5) Uani 1 1 d . . . . .
C70 C 0.77126(15) 1.01911(14) 0.56584(14) 0.0375(5) Uani 1 1 d . . . . .
H70 H 0.7422 1.0203 0.5217 0.045 Uiso 1 1 calc R U . . .
C71 C 0.75834(19) 1.07234(16) 0.61151(17) 0.0507(8) Uani 1 1 d . . . . .
H71 H 0.7200 1.1093 0.5989 0.061 Uiso 1 1 calc R U . . .
C72 C 0.8020(2) 1.07082(19) 0.67556(17) 0.0601(9) Uani 1 1 d . . . . .
H72 H 0.7935 1.1071 0.7068 0.072 Uiso 1 1 calc R U . . .
C73 C 0.8570(3) 1.0176(2) 0.69412(17) 0.0692(11) Uani 1 1 d . . . . .
H73 H 0.8864 1.0171 0.7382 0.083 Uiso 1 1 calc R U . . .
C74 C 0.8703(2) 0.96406(18) 0.64900(15) 0.0515(7) Uani 1 1 d . . . . .
H74 H 0.9090 0.9275 0.6620 0.062 Uiso 1 1 calc R U . . .
C91 C 0.2651(2) 0.6499(2) 0.29218(15) 0.0566(8) Uani 1 1 d . . . . .
H91 H 0.2603 0.6052 0.3200 0.068 Uiso 1 1 calc R U . . .
C92 C 0.6061(3) 0.7239(2) 0.2965(3) 0.0605(12) Uani 0.65 1 d D U P A 1
H92 H 0.6120 0.7176 0.3455 0.073 Uiso 0.65 1 calc R U P A 1
C93 C 0.5774(4) 0.7207(4) 0.2501(4) 0.0530(19) Uani 0.35 1 d D U P B 2
H93 H 0.5562 0.7364 0.2034 0.064 Uiso 0.35 1 calc R U P B 2
B1 B 0.93841(18) 0.8427(2) 0.5539(2) 0.0506(8) Uani 1 1 d . . . . .
H1A H 0.9407 0.8170 0.5962 0.076 Uiso 1 1 calc R U . . .
H1B H 0.9799 0.8793 0.5588 0.076 Uiso 1 1 calc R U . . .
H1C H 0.9440 0.8062 0.5198 0.076 Uiso 1 1 calc R U . . .

loop_
_atom_site_aniso_label
_atom_site_aniso_U_11
_atom_site_aniso_U_22
_atom_site_aniso_U_33
_atom_site_aniso_U_23
_atom_site_aniso_U_13
_atom_site_aniso_U_12
Cl1 0.0897(7) 0.0950(7) 0.0421(4) -0.0019(4) 0.0038(4) 0.0269(6)
Cl2 0.0713(5) 0.0626(5) 0.0494(4) 0.0021(4) -0.0088(4) 0.0018(4)
Cl3 0.0642(5) 0.0613(5) 0.0502(4) 0.0158(3) -0.0030(3) 0.0052(4)
Cl4 0.161(2) 0.0674(13) 0.125(2) 0.0078(12) 0.0245(18) 0.0622(15)
Cl5 0.097(2) 0.108(2) 0.142(3) -0.0621(19) -0.0020(18) -0.0094(16)
Cl6 0.0596(13) 0.1174(15) 0.0485(12) 0.0219(9) 0.0041(11) 0.0017(10)
Cl7 0.198(5) 0.092(3) 0.132(4) 0.001(3) 0.072(4) 0.062(4)
Cl8 0.068(2) 0.078(2) 0.0238(10) -0.0066(11) -0.0166(11) 0.0455(17)
Cl9 0.058(3) 0.284(8) 0.062(3) 0.039(4) -0.009(2) 0.017(3)
P1 0.0223(3) 0.0280(3) 0.0400(3) -0.0087(2) 0.0078(2) -0.0033(2)
C1 0.0216(10) 0.0259(10) 0.0289(10) -0.0042(8) 0.0036(8) 0.0021(8)
C2 0.0228(10) 0.0240(10) 0.0282(10) -0.0039(8) 0.0037(8) -0.0009(8)
C3 0.0251(10) 0.0216(10) 0.0267(10) -0.0055(8) 0.0046(8) -0.0004(8)
C4 0.0253(10) 0.0226(10) 0.0250(10) -0.0054(8) 0.0046(8) -0.0027(8)
C5 0.0283(11) 0.0224(10) 0.0227(9) -0.0050(8) 0.0069(8) -0.0016(8)
C6 0.0247(10) 0.0265(11) 0.0281(10) -0.0069(8) 0.0080(8) -0.0003(8)
C7 0.0274(11) 0.0271(11) 0.0336(11) -0.0077(9) 0.0088(9) -0.0026(8)
C8 0.0273(11) 0.0290(11) 0.0324(11) -0.0035(9) 0.0100(9) -0.0017(9)
C9 0.0278(11) 0.0269(11) 0.0310(11) -0.0036(9) 0.0075(9) -0.0060(8)
C10 0.0289(11) 0.0266(10) 0.0232(10) -0.0017(8) 0.0040(8) -0.0049(8)
C11 0.0305(11) 0.0259(10) 0.0206(9) -0.0014(8) 0.0007(8) -0.0059(8)
C12 0.0322(11) 0.0228(10) 0.0217(10) -0.0041(8) 0.0003(8) -0.0044(8)
C13 0.0318(11) 0.0237(10) 0.0264(10) -0.0059(8) -0.0012(8) -0.0019(8)
C14 0.0349(12) 0.0223(10) 0.0266(10) -0.0074(8) -0.0015(9) 0.0018(9)
C15 0.0296(11) 0.0265(11) 0.0310(11) -0.0078(9) 0.0012(9) 0.0033(9)
C16 0.0298(11) 0.0217(10) 0.0244(10) -0.0040(8) 0.0035(8) 0.0045(8)
C17 0.0285(11) 0.0237(10) 0.0224(9) -0.0002(8) 0.0038(8) 0.0055(8)
C18 0.0261(10) 0.0227(10) 0.0258(10) -0.0015(8) 0.0045(8) 0.0016(8)
C19 0.0243(10) 0.0211(10) 0.0220(9) -0.0018(8) 0.0020(8) 0.0033(8)
C20 0.0237(10) 0.0206(10) 0.0211(9) -0.0027(7) 0.0019(7) 0.0012(8)
C21 0.0220(10) 0.0200(9) 0.0194(9) -0.0010(7) 0.0011(7) 0.0010(7)
C22 0.0232(10) 0.0216(10) 0.0216(9) -0.0027(7) 0.0028(7) 0.0002(8)
C23 0.0246(10) 0.0209(10) 0.0219(9) -0.0038(7) 0.0043(7) -0.0003(8)
C24 0.0249(10) 0.0221(10) 0.0208(9) -0.0037(7) 0.0041(8) -0.0005(8)
C25 0.0243(10) 0.0229(10) 0.0248(10) -0.0057(8) 0.0054(8) -0.0021(8)
C26 0.0254(10) 0.0256(10) 0.0244(10) -0.0052(8) 0.0055(8) -0.0027(8)
C27 0.0257(10) 0.0229(10) 0.0218(9) -0.0025(8) 0.0042(8) -0.0024(8)
C28 0.0276(11) 0.0245(10) 0.0218(10) -0.0013(8) 0.0043(8) -0.0035(8)
C29 0.0272(10) 0.0246(10) 0.0187(9) -0.0003(8) 0.0015(8) -0.0033(8)
C30 0.0273(10) 0.0211(10) 0.0179(9) -0.0011(7) 0.0015(7) -0.0027(8)
C31 0.0292(11) 0.0213(10) 0.0194(9) -0.0010(7) -0.0009(8) -0.0019(8)
C32 0.0309(11) 0.0202(10) 0.0201(9) -0.0019(8) -0.0010(8) 0.0011(8)
C33 0.0271(10) 0.0192(9) 0.0205(9) -0.0017(7) -0.0010(8) 0.0011(8)
C34 0.0278(11) 0.0212(10) 0.0239(10) -0.0041(8) -0.0014(8) 0.0025(8)
C35 0.0262(10) 0.0220(10) 0.0223(10) -0.0026(8) -0.0009(8) 0.0037(8)
C36 0.0247(10) 0.0204(9) 0.0202(9) -0.0020(7) 0.0002(7) 0.0027(8)
C37 0.0233(10) 0.0185(9) 0.0189(9) -0.0013(7) -0.0005(7) 0.0015(7)
C38 0.0236(10) 0.0190(9) 0.0183(9) -0.0019(7) 0.0014(7) 0.0006(7)
C39 0.0244(10) 0.0195(9) 0.0185(9) -0.0018(7) 0.0021(7) -0.0001(8)
C40 0.0254(10) 0.0208(10) 0.0178(9) -0.0022(7) 0.0023(7) -0.0015(8)
C41 0.0252(10) 0.0192(9) 0.0175(9) -0.0015(7) 0.0005(7) -0.0008(8)
C42 0.0252(10) 0.0195(9) 0.0173(9) -0.0016(7) -0.0009(7) 0.0008(8)
C43 0.0282(11) 0.0232(10) 0.0279(10) -0.0069(8) 0.0090(8) -0.0003(8)
C44 0.0335(12) 0.0248(10) 0.0349(12) -0.0098(9) 0.0113(9) -0.0034(9)
C45 0.0542(15) 0.0325(12) 0.0303(12) -0.0097(9) 0.0169(11) -0.0056(11)
C46 0.0315(12) 0.0288(11) 0.0466(14) -0.0080(10) 0.0059(10) 0.0040(9)
C47 0.0251(11) 0.0300(11) 0.0439(13) -0.0056(10) 0.0111(10) -0.0033(9)
C48 0.0311(12) 0.0395(14) 0.0525(16) 0.0022(12) 0.0108(11) 0.0011(10)
C49 0.0378(13) 0.0440(14) 0.0464(15) -0.0056(11) 0.0192(11) -0.0026(11)
C50 0.0296(13) 0.0381(14) 0.0721(19) -0.0090(13) 0.0152(12) -0.0060(11)
C51 0.0296(11) 0.0312(11) 0.0248(10) -0.0043(8) 0.0007(8) -0.0080(9)
C52 0.0469(16) 0.0570(17) 0.0326(13) 0.0069(12) -0.0126(11) -0.0155(13)
C53 0.0265(11) 0.0349(12) 0.0369(12) -0.0059(10) 0.0034(9) -0.0042(9)
C54 0.0378(13) 0.0383(13) 0.0415(13) -0.0147(11) 0.0117(11) -0.0134(10)
C55 0.0360(12) 0.0274(11) 0.0333(12) -0.0127(9) 0.0002(9) 0.0029(9)
C56 0.0434(14) 0.0298(12) 0.0561(16) -0.0211(12) 0.0073(12) -0.0022(11)
C57 0.0382(13) 0.0356(13) 0.0505(15) -0.0197(11) 0.0063(11) 0.0040(10)
C58 0.073(2) 0.0412(15) 0.0340(14) -0.0140(11) 0.0026(13) 0.0035(14)
C59 0.0310(11) 0.0250(10) 0.0314(11) -0.0014(8) 0.0115(9) 0.0044(8)
C60 0.0422(14) 0.0366(13) 0.0455(14) -0.0083(11) 0.0149(11) 0.0080(11)
C61 0.0288(12) 0.0436(14) 0.0418(14) -0.0028(11) 0.0079(10) 0.0058(10)
C62 0.0612(18) 0.0394(14) 0.0472(15) 0.0056(12) 0.0323(14) 0.0068(12)
C63 0.0409(13) 0.0307(12) 0.0432(13) -0.0076(10) 0.0215(11) -0.0027(10)
C64 0.0420(15) 0.0516(16) 0.0431(15) 0.0021(12) 0.0069(12) -0.0037(12)
C65 0.0569(19) 0.063(2) 0.0473(17) 0.0051(15) 0.0064(14) -0.0050(15)
C66 0.077(2) 0.0547(18) 0.0442(16) 0.0025(14) 0.0174(15) -0.0065(16)
C67 0.075(2) 0.0483(17) 0.0535(18) -0.0014(14) 0.0208(16) -0.0160(16)
C68 0.0573(17) 0.0447(15) 0.0435(15) -0.0093(12) 0.0152(13) -0.0133(13)
C69 0.0304(11) 0.0313(12) 0.0373(12) -0.0087(9) 0.0101(9) -0.0106(9)
C70 0.0367(13) 0.0335(12) 0.0445(14) -0.0127(11) 0.0138(11) -0.0075(10)
C71 0.0561(17) 0.0332(13) 0.072(2) -0.0189(13) 0.0343(16) -0.0093(12)
C72 0.095(3) 0.0443(17) 0.0504(17) -0.0245(14) 0.0362(18) -0.0250(17)
C73 0.108(3) 0.061(2) 0.0358(16) -0.0156(15) 0.0087(17) -0.027(2)
C74 0.0616(19) 0.0449(16) 0.0431(15) -0.0076(12) -0.0001(13) -0.0126(14)
C91 0.067(2) 0.0615(19) 0.0372(15) 0.0137(14) 0.0025(14) 0.0060(16)
C92 0.071(3) 0.061(3) 0.048(3) 0.003(2) 0.010(2) 0.009(2)
C93 0.059(4) 0.064(4) 0.034(4) 0.009(3) 0.004(3) 0.022(3)
B1 0.0271(14) 0.0454(18) 0.076(2) -0.0110(16) 0.0041(14) -0.0047(12)

loop_
_atom_type_symbol
_atom_type_description
_atom_type_scat_dispersion_real
_atom_type_scat_dispersion_imag
_atom_type_scat_source
C C 0.0181 0.0091 'International Tables Vol C Tables 4.2.6.8 and 6.1.1.4'
H H 0.0000 0.0000 'International Tables Vol C Tables 4.2.6.8 and 6.1.1.4'
B B 0.0090 0.0039 'International Tables Vol C Tables 4.2.6.8 and 6.1.1.4'
Cl Cl 0.3639 0.7018 'International Tables Vol C Tables 4.2.6.8 and 6.1.1.4'
P P 0.2955 0.4335 'International Tables Vol C Tables 4.2.6.8 and 6.1.1.4'

loop_
_geom_angle_atom_site_label_1
_geom_angle_atom_site_label_2
_geom_angle_atom_site_label_3
_geom_angle
C69 P1 C2 106.84(10)
C69 P1 C63 106.77(11)
C2 P1 C63 104.14(11)
C69 P1 B1 114.68(15)
C2 P1 B1 112.47(13)
C63 P1 B1 111.22(16)
C2 C1 C20 121.0(2)
C2 C1 H1 119.5
C20 C1 H1 119.5
C3 C2 C1 119.7(2)
C3 C2 P1 123.14(16)
C1 C2 P1 117.06(16)
C2 C3 C22 121.31(19)
C2 C3 H3 119.3
C22 C3 H3 119.3
C5 C4 C23 122.61(19)
C5 C4 H4 118.7
C23 C4 H4 118.7
C4 C5 C6 117.52(19)
C4 C5 C43 121.89(19)
C6 C5 C43 120.56(19)
C5 C6 C25 122.6(2)
C5 C6 H6 118.7
C25 C6 H6 118.7
C26 C7 C8 122.7(2)
C26 C7 H7 118.7
C8 C7 H7 118.7
C9 C8 C7 117.4(2)
C9 C8 C47 122.8(2)
C7 C8 C47 119.7(2)
C8 C9 C28 122.4(2)
C8 C9 H9 118.8
C28 C9 H9 118.8
C11 C10 C29 122.6(2)
C11 C10 H10 118.7
C29 C10 H10 118.7
C12 C11 C10 117.5(2)
C12 C11 C51 121.55(19)
C10 C11 C51 120.7(2)
C11 C12 C31 122.8(2)
C11 C12 H12 118.6
C31 C12 H12 118.6
C14 C13 C32 122.4(2)
C14 C13 H13 118.8
C32 C13 H13 118.8
C13 C14 C15 117.8(2)
C13 C14 C55 122.3(2)
C15 C14 C55 119.8(2)
C14 C15 C34 122.5(2)
C14 C15 H15 118.8
C34 C15 H15 118.8
C17 C16 C35 122.52(19)
C17 C16 H16 118.7
C35 C16 H16 118.7
C16 C17 C18 117.4(2)
C16 C17 C59 123.46(19)
C18 C17 C59 119.1(2)
C19 C18 C17 122.5(2)
C19 C18 H18 118.7
C17 C18 H18 118.7
C18 C19 C36 119.55(19)
C18 C19 C20 121.06(19)
C36 C19 C20 119.38(18)
C1 C20 C21 119.40(19)
C1 C20 C19 120.87(19)
C21 C20 C19 119.73(18)
C20 C21 C22 119.35(18)
C20 C21 C38 120.44(18)
C22 C21 C38 120.20(19)
C3 C22 C21 119.14(19)
C3 C22 C23 121.20(19)
C21 C22 C23 119.60(18)
C4 C23 C24 119.17(19)
C4 C23 C22 121.03(19)
C24 C23 C22 119.76(18)
C23 C24 C25 119.29(18)
C23 C24 C39 120.27(19)
C25 C24 C39 120.45(19)
C6 C25 C24 118.80(19)
C6 C25 C26 121.64(19)
C24 C25 C26 119.56(18)
C7 C26 C27 119.1(2)
C7 C26 C25 121.55(19)
C27 C26 C25 119.37(19)
C28 C27 C26 118.8(2)
C28 C27 C40 120.69(19)
C26 C27 C40 120.46(19)
C9 C28 C27 119.4(2)
C9 C28 C29 120.96(19)
C27 C28 C29 119.5(2)
C10 C29 C30 119.04(19)
C10 C29 C28 121.3(2)
C30 C29 C28 119.47(19)
C29 C30 C31 119.14(19)
C29 C30 C41 120.56(19)
C31 C30 C41 120.24(19)
C12 C31 C30 118.9(2)
C12 C31 C32 121.54(19)
C30 C31 C32 119.49(19)
C13 C32 C33 118.9(2)
C13 C32 C31 121.4(2)
C33 C32 C31 119.67(19)
C32 C33 C34 119.21(19)
C32 C33 C42 120.4(2)
C34 C33 C42 120.42(19)
C15 C34 C33 119.0(2)
C15 C34 C35 120.9(2)
C33 C34 C35 119.98(18)
C16 C35 C36 119.3(2)
C16 C35 C34 121.72(19)
C36 C35 C34 119.00(19)
C19 C36 C35 118.70(19)
C19 C36 C37 120.55(18)
C35 C36 C37 120.73(19)
C42 C37 C38 119.83(19)
C42 C37 C36 120.07(18)
C38 C37 C36 120.09(19)
C39 C38 C37 120.15(18)
C39 C38 C21 120.04(18)
C37 C38 C21 119.80(18)
C38 C39 C40 120.00(18)
C38 C39 C24 120.07(18)
C40 C39 C24 119.93(19)
C39 C40 C41 119.76(19)
C39 C40 C27 120.16(18)
C41 C40 C27 120.05(19)
C42 C41 C40 120.10(19)
C42 C41 C30 120.15(18)
C40 C41 C30 119.70(19)
C41 C42 C37 120.15(18)
C41 C42 C33 120.10(19)
C37 C42 C33 119.71(19)
C45 C43 C46 109.0(2)
C45 C43 C5 108.36(18)
C46 C43 C5 110.31(18)
C45 C43 C44 109.47(19)
C46 C43 C44 107.69(19)
C5 C43 C44 111.97(17)
C43 C44 H44A 109.5
C43 C44 H44B 109.5
H44A C44 H44B 109.5
C43 C44 H44C 109.5
H44A C44 H44C 109.5
H44B C44 H44C 109.5
C43 C45 H45A 109.5
C43 C45 H45B 109.5
H45A C45 H45B 109.5
C43 C45 H45C 109.5
H45A C45 H45C 109.5
H45B C45 H45C 109.5
C43 C46 H46A 109.5
C43 C46 H46B 109.5
H46A C46 H46B 109.5
C43 C46 H46C 109.5
H46A C46 H46C 109.5
H46B C46 H46C 109.5
C49 C47 C48 110.1(2)
C49 C47 C8 109.4(2)
C48 C47 C8 108.9(2)
C49 C47 C50 108.2(2)
C48 C47 C50 108.0(2)
C8 C47 C50 112.2(2)
C47 C48 H48A 109.5
C47 C48 H48B 109.5
H48A C48 H48B 109.5
C47 C48 H48C 109.5
H48A C48 H48C 109.5
H48B C48 H48C 109.5
C47 C49 H49A 109.5
C47 C49 H49B 109.5
H49A C49 H49B 109.5
C47 C49 H49C 109.5
H49A C49 H49C 109.5
H49B C49 H49C 109.5
C47 C50 H50A 109.5
C47 C50 H50B 109.5
H50A C50 H50B 109.5
C47 C50 H50C 109.5
H50A C50 H50C 109.5
H50B C50 H50C 109.5
C54 C51 C52 109.2(2)
C54 C51 C53 107.95(19)
C52 C51 C53 108.5(2)
C54 C51 C11 112.1(2)
C52 C51 C11 107.23(19)
C53 C51 C11 111.68(18)
C51 C52 H52A 109.5
C51 C52 H52B 109.5
H52A C52 H52B 109.5
C51 C52 H52C 109.5
H52A C52 H52C 109.5
H52B C52 H52C 109.5
C51 C53 H53A 109.5
C51 C53 H53B 109.5
H53A C53 H53B 109.5
C51 C53 H53C 109.5
H53A C53 H53C 109.5
H53B C53 H53C 109.5
C51 C54 H54A 109.5
C51 C54 H54B 109.5
H54A C54 H54B 109.5
C51 C54 H54C 109.5
H54A C54 H54C 109.5
H54B C54 H54C 109.5
C56 C55 C57 108.4(2)
C56 C55 C58 109.6(2)
C57 C55 C58 109.5(2)
C56 C55 C14 111.3(2)
C57 C55 C14 110.71(19)
C58 C55 C14 107.2(2)
C55 C56 H56A 109.5
C55 C56 H56B 109.5
H56A C56 H56B 109.5
C55 C56 H56C 109.5
H56A C56 H56C 109.5
H56B C56 H56C 109.5
C55 C57 H57A 109.5
C55 C57 H57B 109.5
H57A C57 H57B 109.5
C55 C57 H57C 109.5
H57A C57 H57C 109.5
H57B C57 H57C 109.5
C55 C58 H58A 109.5
C55 C58 H58B 109.5
H58A C58 H58B 109.5
C55 C58 H58C 109.5
H58A C58 H58C 109.5
H58B C58 H58C 109.5
C60 C59 C62 108.9(2)
C60 C59 C17 113.1(2)
C62 C59 C17 109.15(19)
C60 C59 C61 108.0(2)
C62 C59 C61 108.7(2)
C17 C59 C61 108.89(18)
C59 C60 H60A 109.5
C59 C60 H60B 109.5
H60A C60 H60B 109.5
C59 C60 H60C 109.5
H60A C60 H60C 109.5
H60B C60 H60C 109.5
C59 C61 H61A 109.5
C59 C61 H61B 109.5
H61A C61 H61B 109.5
C59 C61 H61C 109.5
H61A C61 H61C 109.5
H61B C61 H61C 109.5
C59 C62 H62A 109.5
C59 C62 H62B 109.5
H62A C62 H62B 109.5
C59 C62 H62C 109.5
H62A C62 H62C 109.5
H62B C62 H62C 109.5
C64 C63 C68 118.6(3)
C64 C63 P1 121.7(2)
C68 C63 P1 119.5(2)
C63 C64 C65 120.9(3)
C63 C64 H64 119.5
C65 C64 H64 119.5
C66 C65 C64 119.6(3)
C66 C65 H65 120.2
C64 C65 H65 120.2
C67 C66 C65 119.7(3)
C67 C66 H66 120.1
C65 C66 H66 120.1
C66 C67 C68 120.5(3)
C66 C67 H67 119.8
C68 C67 H67 119.8
C63 C68 C67 120.6(3)
C63 C68 H68 119.7
C67 C68 H68 119.7
C70 C69 C74 119.7(2)
C70 C69 P1 122.17(19)
C74 C69 P1 118.1(2)
C69 C70 C71 120.2(3)
C69 C70 H70 119.9
C71 C70 H70 119.9
C72 C71 C70 119.4(3)
C72 C71 H71 120.3
C70 C71 H71 120.3
C73 C72 C71 120.6(3)
C73 C72 H72 119.7
C71 C72 H72 119.7
C72 C73 C74 120.5(3)
C72 C73 H73 119.7
C74 C73 H73 119.7
C69 C74 C73 119.6(3)
C69 C74 H74 120.2
C73 C74 H74 120.2
Cl3 C91 Cl2 111.41(19)
Cl3 C91 Cl1 109.3(2)
Cl2 C91 Cl1 109.99(19)
Cl3 C91 H91 108.7
Cl2 C91 H91 108.7
Cl1 C91 H91 108.7
Cl6 C92 Cl5 111.9(3)
Cl6 C92 Cl4 112.8(3)
Cl5 C92 Cl4 108.9(3)
Cl6 C92 H92 107.7
Cl5 C92 H92 107.7
Cl4 C92 H92 107.7
Cl8 C93 Cl9 104.9(5)
Cl8 C93 Cl7 109.0(4)
Cl9 C93 Cl7 111.9(5)
Cl8 C93 H93 110.3
Cl9 C93 H93 110.3
Cl7 C93 H93 110.3
P1 B1 H1A 109.5
P1 B1 H1B 109.5
H1A B1 H1B 109.5
P1 B1 H1C 109.5
H1A B1 H1C 109.5
H1B B1 H1C 109.5

loop_
_geom_bond_atom_site_label_1
_geom_bond_atom_site_label_2
_geom_bond_distance
Cl1 C91 1.772(4)
Cl2 C91 1.765(3)
Cl3 C91 1.747(4)
Cl4 C92 1.743(5)
Cl5 C92 1.734(5)
Cl6 C92 1.719(5)
Cl7 C93 1.764(6)
Cl8 C93 1.713(6)
Cl9 C93 1.730(6)
P1 C69 1.813(2)
P1 C2 1.814(2)
P1 C63 1.835(3)
P1 B1 1.885(3)
C1 C2 1.389(3)
C1 C20 1.397(3)
C1 H1 0.9500
C2 C3 1.385(3)
C3 C22 1.396(3)
C3 H3 0.9500
C4 C5 1.384(3)
C4 C23 1.401(3)
C4 H4 0.9500
C5 C6 1.394(3)
C5 C43 1.535(3)
C6 C25 1.403(3)
C6 H6 0.9500
C7 C26 1.394(3)
C7 C8 1.396(3)
C7 H7 0.9500
C8 C9 1.387(3)
C8 C47 1.537(3)
C9 C28 1.401(3)
C9 H9 0.9500
C10 C11 1.392(3)
C10 C29 1.402(3)
C10 H10 0.9500
C11 C12 1.390(3)
C11 C51 1.540(3)
C12 C31 1.399(3)
C12 H12 0.9500
C13 C14 1.386(3)
C13 C32 1.407(3)
C13 H13 0.9500
C14 C15 1.389(3)
C14 C55 1.547(3)
C15 C34 1.400(3)
C15 H15 0.9500
C16 C17 1.387(3)
C16 C35 1.399(3)
C16 H16 0.9500
C17 C18 1.393(3)
C17 C59 1.535(3)
C18 C19 1.391(3)
C18 H18 0.9500
C19 C36 1.414(3)
C19 C20 1.464(3)
C20 C21 1.417(3)
C21 C22 1.422(3)
C21 C38 1.444(3)
C22 C23 1.459(3)
C23 C24 1.414(3)
C24 C25 1.417(3)
C24 C39 1.448(3)
C25 C26 1.466(3)
C26 C27 1.424(3)
C27 C28 1.413(3)
C27 C40 1.439(3)
C28 C29 1.462(3)
C29 C30 1.419(3)
C30 C31 1.422(3)
C30 C41 1.443(3)
C31 C32 1.463(3)
C32 C33 1.415(3)
C33 C34 1.417(3)
C33 C42 1.444(3)
C34 C35 1.459(3)
C35 C36 1.417(3)
C36 C37 1.444(3)
C37 C42 1.415(3)
C37 C38 1.419(3)
C38 C39 1.415(3)
C39 C40 1.419(3)
C40 C41 1.421(3)
C41 C42 1.414(3)
C43 C45 1.528(3)
C43 C46 1.531(3)
C43 C44 1.535(3)
C44 H44A 0.9800
C44 H44B 0.9800
C44 H44C 0.9800
C45 H45A 0.9800
C45 H45B 0.9800
C45 H45C 0.9800
C46 H46A 0.9800
C46 H46B 0.9800
C46 H46C 0.9800
C47 C49 1.528(4)
C47 C48 1.531(4)
C47 C50 1.541(3)
C48 H48A 0.9800
C48 H48B 0.9800
C48 H48C 0.9800
C49 H49A 0.9800
C49 H49B 0.9800
C49 H49C 0.9800
C50 H50A 0.9800
C50 H50B 0.9800
C50 H50C 0.9800
C51 C54 1.527(3)
C51 C52 1.531(3)
C51 C53 1.533(3)
C52 H52A 0.9800
C52 H52B 0.9800
C52 H52C 0.9800
C53 H53A 0.9800
C53 H53B 0.9800
C53 H53C 0.9800
C54 H54A 0.9800
C54 H54B 0.9800
C54 H54C 0.9800
C55 C56 1.526(4)
C55 C57 1.535(3)
C55 C58 1.535(4)
C56 H56A 0.9800
C56 H56B 0.9800
C56 H56C 0.9800
C57 H57A 0.9800
C57 H57B 0.9800
C57 H57C 0.9800
C58 H58A 0.9800
C58 H58B 0.9800
C58 H58C 0.9800
C59 C60 1.525(3)
C59 C62 1.533(3)
C59 C61 1.540(3)
C60 H60A 0.9800
C60 H60B 0.9800
C60 H60C 0.9800
C61 H61A 0.9800
C61 H61B 0.9800
C61 H61C 0.9800
C62 H62A 0.9800
C62 H62B 0.9800
C62 H62C 0.9800
C63 C64 1.384(4)
C63 C68 1.387(4)
C64 C65 1.402(4)
C64 H64 0.9500
C65 C66 1.385(5)
C65 H65 0.9500
C66 C67 1.376(5)
C66 H66 0.9500
C67 C68 1.394(5)
C67 H67 0.9500
C68 H68 0.9500
C69 C70 1.387(4)
C69 C74 1.391(4)
C70 C71 1.394(4)
C70 H70 0.9500
C71 C72 1.386(5)
C71 H71 0.9500
C72 C73 1.365(6)
C72 H72 0.9500
C73 C74 1.392(5)
C73 H73 0.9500
C74 H74 0.9500
C91 H91 1.0000
C92 H92 1.0000
C93 H93 1.0000
B1 H1A 0.9800
B1 H1B 0.9800
B1 H1C 0.9800

loop_
_geom_torsion_atom_site_label_1
_geom_torsion_atom_site_label_2
_geom_torsion_atom_site_label_3
_geom_torsion_atom_site_label_4
_geom_torsion
C20 C1 C2 C3 1.8(3)
C20 C1 C2 P1 -174.99(17)
C69 P1 C2 C3 15.9(2)
C63 P1 C2 C3 -96.9(2)
B1 P1 C2 C3 142.6(2)
C69 P1 C2 C1 -167.48(18)
C63 P1 C2 C1 79.74(19)
B1 P1 C2 C1 -40.8(2)
C1 C2 C3 C22 -2.2(3)
P1 C2 C3 C22 174.38(17)
C23 C4 C5 C6 1.1(3)
C23 C4 C5 C43 179.08(19)
C4 C5 C6 C25 -0.2(3)
C43 C5 C6 C25 -178.2(2)
C26 C7 C8 C9 0.7(4)
C26 C7 C8 C47 -177.5(2)
C7 C8 C9 C28 -3.5(4)
C47 C8 C9 C28 174.6(2)
C29 C10 C11 C12 1.9(3)
C29 C10 C11 C51 -171.9(2)
C10 C11 C12 C31 -2.4(3)
C51 C11 C12 C31 171.3(2)
C32 C13 C14 C15 3.3(3)
C32 C13 C14 C55 -172.9(2)
C13 C14 C15 C34 -0.8(3)
C55 C14 C15 C34 175.5(2)
C35 C16 C17 C18 0.9(3)
C35 C16 C17 C59 -178.3(2)
C16 C17 C18 C19 0.8(3)
C59 C17 C18 C19 -179.99(19)
C17 C18 C19 C36 -1.1(3)
C17 C18 C19 C20 -179.85(19)
C2 C1 C20 C21 -0.3(3)
C2 C1 C20 C19 178.9(2)
C18 C19 C20 C1 0.2(3)
C36 C19 C20 C1 -178.62(19)
C18 C19 C20 C21 179.29(19)
C36 C19 C20 C21 0.5(3)
C1 C20 C21 C22 -0.9(3)
C19 C20 C21 C22 179.99(18)
C1 C20 C21 C38 178.22(19)
C19 C20 C21 C38 -0.9(3)
C2 C3 C22 C21 1.0(3)
C2 C3 C22 C23 -176.2(2)
C20 C21 C22 C3 0.5(3)
C38 C21 C22 C3 -178.61(18)
C20 C21 C22 C23 177.74(18)
C38 C21 C22 C23 -1.3(3)
C5 C4 C23 C24 -1.3(3)
C5 C4 C23 C22 176.4(2)
C3 C22 C23 C4 -1.0(3)
C21 C22 C23 C4 -178.21(19)
C3 C22 C23 C24 176.71(19)
C21 C22 C23 C24 -0.5(3)
C4 C23 C24 C25 0.6(3)
C22 C23 C24 C25 -177.12(19)
C4 C23 C24 C39 -179.85(19)
C22 C23 C24 C39 2.4(3)
C5 C6 C25 C24 -0.4(3)
C5 C6 C25 C26 179.5(2)
C23 C24 C25 C6 0.2(3)
C39 C24 C25 C6 -179.34(19)
C23 C24 C25 C26 -179.70(19)
C39 C24 C25 C26 0.8(3)
C8 C7 C26 C27 2.2(3)
C8 C7 C26 C25 -179.0(2)
C6 C25 C26 C7 3.1(3)
C24 C25 C26 C7 -177.0(2)
C6 C25 C26 C27 -178.0(2)
C24 C25 C26 C27 1.9(3)
C7 C26 C27 C28 -2.3(3)
C25 C26 C27 C28 178.79(19)
C7 C26 C27 C40 175.9(2)
C25 C26 C27 C40 -3.0(3)
C8 C9 C28 C27 3.3(3)
C8 C9 C28 C29 -172.7(2)
C26 C27 C28 C9 -0.3(3)
C40 C27 C28 C9 -178.5(2)
C26 C27 C28 C29 175.74(19)
C40 C27 C28 C29 -2.4(3)
C11 C10 C29 C30 0.1(3)
C11 C10 C29 C28 175.68(19)
C9 C28 C29 C10 1.9(3)
C27 C28 C29 C10 -174.09(19)
C9 C28 C29 C30 177.4(2)
C27 C28 C29 C30 1.5(3)
C10 C29 C30 C31 -1.6(3)
C28 C29 C30 C31 -177.27(18)
C10 C29 C30 C41 175.71(18)
C28 C29 C30 C41 0.0(3)
C11 C12 C31 C30 0.9(3)
C11 C12 C31 C32 -175.6(2)
C29 C30 C31 C12 1.1(3)
C41 C30 C31 C12 -176.21(18)
C29 C30 C31 C32 177.68(18)
C41 C30 C31 C32 0.4(3)
C14 C13 C32 C33 -2.4(3)
C14 C13 C32 C31 174.7(2)
C12 C31 C32 C13 -0.6(3)
C30 C31 C32 C13 -177.04(19)
C12 C31 C32 C33 176.50(19)
C30 C31 C32 C33 0.0(3)
C13 C32 C33 C34 -1.0(3)
C31 C32 C33 C34 -178.12(19)
C13 C32 C33 C42 177.18(19)
C31 C32 C33 C42 0.0(3)
C14 C15 C34 C33 -2.5(3)
C14 C15 C34 C35 -179.8(2)
C32 C33 C34 C15 3.3(3)
C42 C33 C34 C15 -174.84(19)
C32 C33 C34 C35 -179.35(19)
C42 C33 C34 C35 2.5(3)
C17 C16 C35 C36 -2.2(3)
C17 C16 C35 C34 176.3(2)
C15 C34 C35 C16 -4.8(3)
C33 C34 C35 C16 178.0(2)
C15 C34 C35 C36 173.8(2)
C33 C34 C35 C36 -3.5(3)
C18 C19 C36 C35 -0.3(3)
C20 C19 C36 C35 178.52(18)
C18 C19 C36 C37 -178.95(19)
C20 C19 C36 C37 -0.1(3)
C16 C35 C36 C19 1.9(3)
C34 C35 C36 C19 -176.73(18)
C16 C35 C36 C37 -179.48(19)
C34 C35 C36 C37 1.9(3)
C19 C36 C37 C42 179.26(18)
C35 C36 C37 C42 0.6(3)
C19 C36 C37 C38 0.2(3)
C35 C36 C37 C38 -178.43(18)
C42 C37 C38 C39 -0.9(3)
C36 C37 C38 C39 178.17(18)
C42 C37 C38 C21 -179.67(18)
C36 C37 C38 C21 -0.6(3)
C20 C21 C38 C39 -177.80(18)
C22 C21 C38 C39 1.3(3)
C20 C21 C38 C37 1.0(3)
C22 C21 C38 C37 -179.94(18)
C37 C38 C39 C40 1.1(3)
C21 C38 C39 C40 179.92(18)
C37 C38 C39 C24 -178.15(18)
C21 C38 C39 C24 0.6(3)
C23 C24 C39 C38 -2.5(3)
C25 C24 C39 C38 177.03(19)
C23 C24 C39 C40 178.22(18)
C25 C24 C39 C40 -2.3(3)
C38 C39 C40 C41 -0.3(3)
C24 C39 C40 C41 178.94(18)
C38 C39 C40 C27 -178.21(18)
C24 C39 C40 C27 1.1(3)
C28 C27 C40 C39 179.72(19)
C26 C27 C40 C39 1.6(3)
C28 C27 C40 C41 1.9(3)
C26 C27 C40 C41 -176.27(19)
C39 C40 C41 C42 -0.7(3)
C27 C40 C41 C42 177.17(18)
C39 C40 C41 C30 -178.18(18)
C27 C40 C41 C30 -0.3(3)
C29 C30 C41 C42 -178.10(18)
C31 C30 C41 C42 -0.8(3)
C29 C30 C41 C40 -0.6(3)
C31 C30 C41 C40 176.67(18)
C40 C41 C42 C37 1.0(3)
C30 C41 C42 C37 178.43(18)
C40 C41 C42 C33 -176.60(18)
C30 C41 C42 C33 0.9(3)
C38 C37 C42 C41 -0.2(3)
C36 C37 C42 C41 -179.22(18)
C38 C37 C42 C33 177.40(18)
C36 C37 C42 C33 -1.7(3)
C32 C33 C42 C41 -0.5(3)
C34 C33 C42 C41 177.64(18)
C32 C33 C42 C37 -178.05(18)
C34 C33 C42 C37 0.1(3)
C4 C5 C43 C45 -103.7(2)
C6 C5 C43 C45 74.2(3)
C4 C5 C43 C46 137.0(2)
C6 C5 C43 C46 -45.0(3)
C4 C5 C43 C44 17.1(3)
C6 C5 C43 C44 -164.9(2)
C9 C8 C47 C49 118.9(3)
C7 C8 C47 C49 -63.1(3)
C9 C8 C47 C48 -120.7(3)
C7 C8 C47 C48 57.3(3)
C9 C8 C47 C50 -1.2(3)
C7 C8 C47 C50 176.8(2)
C12 C11 C51 C54 22.3(3)
C10 C11 C51 C54 -164.2(2)
C12 C11 C51 C52 -97.6(3)
C10 C11 C51 C52 75.9(3)
C12 C11 C51 C53 143.6(2)
C10 C11 C51 C53 -42.9(3)
C13 C14 C55 C56 -22.3(3)
C15 C14 C55 C56 161.6(2)
C13 C14 C55 C57 -142.9(2)
C15 C14 C55 C57 40.9(3)
C13 C14 C55 C58 97.7(3)
C15 C14 C55 C58 -78.5(3)
C16 C17 C59 C60 0.0(3)
C18 C17 C59 C60 -179.2(2)
C16 C17 C59 C62 121.4(2)
C18 C17 C59 C62 -57.8(3)
C16 C17 C59 C61 -120.1(2)
C18 C17 C59 C61 60.7(3)
C69 P1 C63 C64 -125.9(2)
C2 P1 C63 C64 -13.0(3)
B1 P1 C63 C64 108.3(2)
C69 P1 C63 C68 57.5(2)
C2 P1 C63 C68 170.3(2)
B1 P1 C63 C68 -68.3(3)
C68 C63 C64 C65 1.2(4)
P1 C63 C64 C65 -175.4(2)
C63 C64 C65 C66 -2.1(5)
C64 C65 C66 C67 1.9(6)
C65 C66 C67 C68 -0.9(6)
C64 C63 C68 C67 -0.2(5)
P1 C63 C68 C67 176.6(3)
C66 C67 C68 C63 0.0(5)
C2 P1 C69 C70 -72.9(2)
C63 P1 C69 C70 38.1(2)
B1 P1 C69 C70 161.8(2)
C2 P1 C69 C74 106.3(2)
C63 P1 C69 C74 -142.8(2)
B1 P1 C69 C74 -19.1(3)
C74 C69 C70 C71 -1.6(4)
P1 C69 C70 C71 177.5(2)
C69 C70 C71 C72 1.0(4)
C70 C71 C72 C73 -0.3(5)
C71 C72 C73 C74 0.1(5)
C70 C69 C74 C73 1.4(4)
P1 C69 C74 C73 -177.7(3)
C72 C73 C74 C69 -0.7(5)
